data_7219528
loop_
_publ_author_name
'Gholivand, K.'
'Gholami, A.'
'Ebrahimi, A. A. V.'
'Abolghasemi, S. T.'
'Esrafili, M. D.'
'Fadaei, F. T.'
'Schenk, K. J.'

_publ_section_title
;
 Triphenyltin(iv) adducts of diphosphoryl ligands: structural, electronic
 and energy aspects from X-ray crystallography and theoretical
 calculations
;
_journal_issue 23
_journal_name_full 'RSC Adv.'
_journal_page_first 17482
_journal_paper_doi 10.1039/C4RA12925C
_journal_volume 5
_journal_year 2015
_chemical_formula_analytical 'C33 H27 Cl O4 P Sn'
_chemical_formula_moiety 'C66 H54 Cl2 O8 P2 Sn2'
_chemical_formula_sum 'C66 H54 Cl2 O8 P2 Sn2'
_chemical_formula_weight 1345.42
_chemical_name_systematic
; 
 Mu-(1,4-phenylene tetraphenyl diphosphate) Bis(chlorotriphenyl tin(IV)) 
;
_space_group_IT_number 14
_symmetry_cell_setting monoclinic
_symmetry_space_group_name_Hall '-P 2ybc'
_symmetry_space_group_name_H-M 'P 1 21/c 1'
_atom_sites_solution_hydrogens geom
_atom_sites_solution_primary direct
_atom_sites_solution_secondary difmap
_audit_update_record
;
2014-04-22 deposited with the CCDC.
2015-01-28 downloaded from the CCDC.
;
_cell_angle_alpha 90.00
_cell_angle_beta 105.673(3)
_cell_angle_gamma 90.00
_cell_formula_units_Z 2
_cell_length_a 16.9373(7)
_cell_length_b 9.79356(24)
_cell_length_c 18.1950(7)
_cell_measurement_reflns_used 43799
_cell_measurement_temperature 90
_cell_measurement_theta_max 29.57
_cell_measurement_theta_min 2.08
_cell_volume 2905.91(18)
_computing_cell_refinement 'X_Area, 1.36 (Stoe, 2006)'
_computing_data_collection 'X_Area, 1.36 (Stoe, 2006)'
_computing_data_reduction 'X_Area, 1.36 (Stoe, 2006)'
_computing_molecular_graphics 'Bruker SHELXTL, (Bruker, 1996)'
_computing_publication_material 'Bruker SHELXTL, PLATON (Spek, 2001)'
_computing_structure_refinement 'SHELXL-97 (Sheldrick, 1997)'
_computing_structure_solution 'SIR2004 (Burla, 2005)'
_diffrn_ambient_temperature 90
_diffrn_detector 'image plate (34 cm diameter)'
_diffrn_detector_area_resol_mean 6.67
_diffrn_detector_type STOE
_diffrn_measured_fraction_theta_full 0.977
_diffrn_measured_fraction_theta_max 0.977
_diffrn_measurement_details ' 180 frames, detector distance = 100 mm'
_diffrn_measurement_device '2-circle goniometer'
_diffrn_measurement_device_type 'STOE IPDS 2'
_diffrn_measurement_method 'rotation method'
_diffrn_radiation_collimation '0.8 mm diameter'
_diffrn_radiation_monochromator 'plane graphite'
_diffrn_radiation_polarisn_norm 0
_diffrn_radiation_type 'Mo K\a'
_diffrn_radiation_wavelength 0.71073
_diffrn_reflns_av_R_equivalents 0.0345
_diffrn_reflns_av_sigmaI/netI 0.0222
_diffrn_reflns_limit_h_max 23
_diffrn_reflns_limit_h_min -23
_diffrn_reflns_limit_k_max 13
_diffrn_reflns_limit_k_min -12
_diffrn_reflns_limit_l_max 24
_diffrn_reflns_limit_l_min -24
_diffrn_reflns_number 26834
_diffrn_reflns_theta_full 29.38
_diffrn_reflns_theta_max 29.38
_diffrn_reflns_theta_min 2.32
_diffrn_source 'sealed X-ray tube, 12 x 0.4 mm long-fine focus'
_diffrn_source_current 43
_diffrn_source_power 2.365
_diffrn_source_voltage 55
_diffrn_standards_decay_% 0
_diffrn_standards_interval_count 0
_diffrn_standards_interval_time 0
_diffrn_standards_number 0
_exptl_absorpt_coefficient_mu 1.063
_exptl_absorpt_correction_T_max 0.8224
_exptl_absorpt_correction_T_min 0.5954
_exptl_absorpt_correction_type integration
_exptl_absorpt_process_details 'Stoe XRed32 1.31, Stoe (2005)'
_exptl_crystal_colour colourless
_exptl_crystal_density_diffrn 1.538
_exptl_crystal_density_method 'not measured'
_exptl_crystal_description platelet
_exptl_crystal_F_000 1356
_exptl_crystal_size_max 0.565
_exptl_crystal_size_mid 0.446
_exptl_crystal_size_min 0.177
_refine_diff_density_max 0.537
_refine_diff_density_min -0.555
_refine_diff_density_rms 0.075
_refine_ls_extinction_coef 0.00088(11)
_refine_ls_extinction_expression Fc^*^=kFc[1+0.001xFc^2^\l^3^/sin(2\q)]^-1/4^
_refine_ls_extinction_method SHELXL
_refine_ls_goodness_of_fit_ref 1.083
_refine_ls_hydrogen_treatment constr
_refine_ls_matrix_type full
_refine_ls_number_parameters 362
_refine_ls_number_reflns 7823
_refine_ls_number_restraints 0
_refine_ls_restrained_S_all 1.083
_refine_ls_R_factor_all 0.0248
_refine_ls_R_factor_gt 0.0199
_refine_ls_shift/su_max 0.004
_refine_ls_shift/su_mean 0.000
_refine_ls_structure_factor_coef Fsqd
_refine_ls_weighting_details 'calc w=1/[\s^2^(Fo^2^)+(0.0245P)^2^+1.8916P] where P=(Fo^2^+2Fc^2^)/3'
_refine_ls_weighting_scheme calc
_refine_ls_wR_factor_gt 0.0482
_refine_ls_wR_factor_ref 0.0533
_reflns_number_gt 7056
_reflns_number_total 7823
_reflns_threshold_expression >2\s(I)
_cod_data_source_file c4ra12925c2.cif
_cod_data_source_block 518
_cod_original_sg_symbol_H-M 'P 21/c'
_cod_database_code 7219528

loop_
_symmetry_equiv_pos_as_xyz
'x, y, z'
'x, -y+1/2, z+1/2'
'-x, -y, -z'
'-x, y-1/2, -z-1/2'

loop_
_atom_site_label
_atom_site_type_symbol
_atom_site_fract_x
_atom_site_fract_y
_atom_site_fract_z
_atom_site_U_iso_or_equiv
_atom_site_adp_type
_atom_site_occupancy
_atom_site_symmetry_multiplicity
_atom_site_calc_flag
_atom_site_refinement_flags
Sn1 Sn 0.818491(6) 0.237075(9) 0.573321(5) 0.01190(4) Uani 1 1 d .
Cl1 Cl 0.92190(2) 0.14211(4) 0.68041(2) 0.02193(8) Uani 1 1 d .
P1 P 0.65071(2) 0.39057(4) 0.38604(2) 0.01138(7) Uani 1 1 d .
O1 O 0.70424(6) 0.33281(11) 0.45543(6) 0.01419(19) Uani 1 1 d .
O2 O 0.66791(7) 0.54285(11) 0.36755(6) 0.0161(2) Uani 1 1 d .
O3 O 0.64878(7) 0.31423(11) 0.30941(6) 0.0148(2) Uani 1 1 d .
O4 O 0.55634(6) 0.39423(11) 0.38230(6) 0.0157(2) Uani 1 1 d .
C1 C 0.64655(9) 0.16913(15) 0.30638(8) 0.0143(3) Uani 1 1 d .
C2 C 0.57193(10) 0.10356(16) 0.29409(9) 0.0179(3) Uani 1 1 d .
H2 H 0.5238 0.1526 0.2895 0.021 Uiso 1 1 calc R
C3 C 0.57093(11) -0.03882(17) 0.28877(10) 0.0222(3) Uani 1 1 d .
H3 H 0.5215 -0.0857 0.2803 0.027 Uiso 1 1 calc R
C4 C 0.64320(11) -0.11058(17) 0.29601(10) 0.0227(3) Uani 1 1 d .
H4 H 0.6421 -0.2054 0.2927 0.027 Uiso 1 1 calc R
C5 C 0.71712(11) -0.04185(17) 0.30819(10) 0.0222(3) Uani 1 1 d .
H5 H 0.7653 -0.0907 0.3129 0.027 Uiso 1 1 calc R
C6 C 0.71948(9) 0.10044(16) 0.31336(9) 0.0174(3) Uani 1 1 d .
H6 H 0.7687 0.1476 0.3213 0.021 Uiso 1 1 calc R
C7 C 0.75066(9) 0.58842(14) 0.37976(9) 0.0151(3) Uani 1 1 d .
C8 C 0.78924(10) 0.64904(15) 0.44847(9) 0.0188(3) Uani 1 1 d .
H8 H 0.7622 0.6606 0.4863 0.023 Uiso 1 1 calc R
C9 C 0.87004(11) 0.69256(16) 0.45951(10) 0.0236(3) Uani 1 1 d .
H9 H 0.8979 0.7326 0.5056 0.028 Uiso 1 1 calc R
C10 C 0.90925(11) 0.67628(16) 0.40181(11) 0.0245(3) Uani 1 1 d .
H10 H 0.9632 0.7049 0.4096 0.029 Uiso 1 1 calc R
C11 C 0.86811(10) 0.61785(17) 0.33321(10) 0.0223(3) Uani 1 1 d .
H11 H 0.8942 0.6086 0.2946 0.027 Uiso 1 1 calc R
C12 C 0.78779(10) 0.57265(16) 0.32140(9) 0.0178(3) Uani 1 1 d .
H12 H 0.7598 0.5328 0.2753 0.021 Uiso 1 1 calc R
C13 C 0.52946(8) 0.44825(15) 0.44318(8) 0.0134(3) Uani 1 1 d .
C14 C 0.49839(9) 0.57990(15) 0.43591(9) 0.0152(3) Uani 1 1 d .
H14 H 0.4976 0.6319 0.3930 0.018 Uiso 1 1 calc R
C15 C 0.46823(9) 0.63300(15) 0.49413(9) 0.0151(3) Uani 1 1 d .
H15 H 0.4470 0.7211 0.4909 0.023 Uiso 1 1 calc R
C16 C 0.87638(9) 0.20054(14) 0.48530(8) 0.0121(3) Uani 1 1 d .
C17 C 0.89382(9) 0.30778(15) 0.44121(8) 0.0149(3) Uani 1 1 d .
H17 H 0.8828 0.3973 0.4523 0.018 Uiso 1 1 calc R
C18 C 0.92753(10) 0.28087(16) 0.38092(9) 0.0183(3) Uani 1 1 d .
H18 H 0.9388 0.3525 0.3517 0.022 Uiso 1 1 calc R
C19 C 0.94445(10) 0.14703(16) 0.36411(9) 0.0181(3) Uani 1 1 d .
H19 H 0.9664 0.1292 0.3235 0.022 Uiso 1 1 calc R
C20 C 0.92844(10) 0.04068(16) 0.40812(9) 0.0184(3) Uani 1 1 d .
H20 H 0.9402 -0.0487 0.3973 0.022 Uiso 1 1 calc R
C21 C 0.89466(9) 0.06731(15) 0.46869(9) 0.0164(3) Uani 1 1 d .
H21 H 0.8843 -0.0045 0.4982 0.020 Uiso 1 1 calc R
C22 C 0.71855(9) 0.10704(14) 0.57536(8) 0.0134(3) Uani 1 1 d .
C23 C 0.68279(10) 0.02028(16) 0.51447(9) 0.0192(3) Uani 1 1 d .
H23 H 0.7031 0.0184 0.4718 0.023 Uiso 1 1 calc R
C24 C 0.61725(11) -0.06326(18) 0.51704(10) 0.0242(3) Uani 1 1 d .
H24 H 0.5939 -0.1206 0.4762 0.029 Uiso 1 1 calc R
C25 C 0.58659(10) -0.06131(18) 0.58043(10) 0.0228(3) Uani 1 1 d .
H25 H 0.5428 -0.1174 0.5822 0.027 Uiso 1 1 calc R
C26 C 0.62129(10) 0.02438(18) 0.64107(9) 0.0218(3) Uani 1 1 d .
H26 H 0.6007 0.0260 0.6836 0.026 Uiso 1 1 calc R
C27 C 0.68712(10) 0.10826(16) 0.63851(9) 0.0174(3) Uani 1 1 d .
H27 H 0.7102 0.1655 0.6794 0.021 Uiso 1 1 calc R
C28 C 0.80946(9) 0.43795(15) 0.61440(8) 0.0141(3) Uani 1 1 d .
C29 C 0.73179(10) 0.49330(16) 0.60781(9) 0.0178(3) Uani 1 1 d .
H29 H 0.6855 0.4390 0.5900 0.021 Uiso 1 1 calc R
C30 C 0.72286(11) 0.62872(17) 0.62756(9) 0.0216(3) Uani 1 1 d .
H30 H 0.6709 0.6646 0.6226 0.026 Uiso 1 1 calc R
C31 C 0.79179(12) 0.71000(18) 0.65459(10) 0.0252(4) Uani 1 1 d .
H31 H 0.7859 0.8014 0.6659 0.030 Uiso 1 1 calc R
C32 C 0.86941(11) 0.65463(18) 0.66473(11) 0.0267(4) Uani 1 1 d .
H32 H 0.9156 0.7078 0.6850 0.032 Uiso 1 1 calc R
C33 C 0.87816(10) 0.51880(17) 0.64443(10) 0.0217(3) Uani 1 1 d .
H33 H 0.9303 0.4823 0.6511 0.026 Uiso 1 1 calc R

loop_
_atom_site_aniso_label
_atom_site_aniso_U_11
_atom_site_aniso_U_22
_atom_site_aniso_U_33
_atom_site_aniso_U_23
_atom_site_aniso_U_13
_atom_site_aniso_U_12
Sn1 0.01320(6) 0.01219(5) 0.01088(5) -0.00007(3) 0.00424(4) 0.00005(3)
Cl1 0.02182(18) 0.02868(19) 0.01411(16) 0.00354(14) 0.00282(14) 0.00736(15)
P1 0.01155(16) 0.01146(15) 0.01124(16) 0.00018(12) 0.00326(13) 0.00117(13)
O1 0.0143(5) 0.0144(5) 0.0137(5) 0.0013(4) 0.0036(4) 0.0009(4)
O2 0.0147(5) 0.0123(5) 0.0207(5) 0.0023(4) 0.0040(4) 0.0016(4)
O3 0.0191(5) 0.0142(5) 0.0114(5) 0.0003(4) 0.0045(4) 0.0019(4)
O4 0.0120(5) 0.0207(5) 0.0142(5) -0.0042(4) 0.0032(4) 0.0011(4)
C1 0.0190(7) 0.0140(6) 0.0098(6) -0.0014(5) 0.0038(5) 0.0020(5)
C2 0.0150(7) 0.0195(7) 0.0181(7) -0.0012(6) 0.0027(6) 0.0027(6)
C3 0.0210(8) 0.0203(7) 0.0232(8) -0.0042(6) 0.0024(7) -0.0034(6)
C4 0.0272(9) 0.0158(7) 0.0222(8) -0.0039(6) 0.0018(7) 0.0020(6)
C5 0.0220(8) 0.0210(7) 0.0215(8) -0.0050(6) 0.0023(6) 0.0069(6)
C6 0.0149(7) 0.0209(7) 0.0157(7) -0.0028(6) 0.0029(6) 0.0018(6)
C7 0.0160(7) 0.0105(6) 0.0180(7) 0.0041(5) 0.0033(6) 0.0003(5)
C8 0.0276(8) 0.0123(6) 0.0159(7) 0.0012(5) 0.0049(6) 0.0005(6)
C9 0.0284(9) 0.0137(7) 0.0228(8) 0.0010(6) -0.0032(7) -0.0042(6)
C10 0.0207(8) 0.0155(7) 0.0347(9) 0.0078(7) 0.0030(7) -0.0036(6)
C11 0.0225(8) 0.0212(7) 0.0248(8) 0.0090(6) 0.0089(7) 0.0015(6)
C12 0.0215(8) 0.0171(7) 0.0135(7) 0.0035(5) 0.0028(6) 0.0010(6)
C13 0.0085(6) 0.0171(6) 0.0143(7) -0.0038(5) 0.0023(5) -0.0004(5)
C14 0.0136(7) 0.0169(6) 0.0146(7) 0.0012(5) 0.0031(5) 0.0000(5)
C15 0.0130(6) 0.0135(6) 0.0182(7) -0.0013(5) 0.0029(5) 0.0014(5)
C16 0.0110(6) 0.0144(6) 0.0112(6) 0.0000(5) 0.0037(5) 0.0004(5)
C17 0.0164(7) 0.0122(6) 0.0167(7) -0.0006(5) 0.0054(6) 0.0010(5)
C18 0.0216(8) 0.0164(7) 0.0194(7) 0.0035(6) 0.0099(6) 0.0000(6)
C19 0.0182(7) 0.0208(7) 0.0179(7) -0.0030(6) 0.0091(6) 0.0004(6)
C20 0.0190(7) 0.0145(6) 0.0230(8) -0.0024(6) 0.0081(6) 0.0030(6)
C21 0.0178(7) 0.0136(6) 0.0187(7) 0.0025(5) 0.0063(6) 0.0023(5)
C22 0.0134(6) 0.0120(6) 0.0151(7) 0.0024(5) 0.0041(5) 0.0004(5)
C23 0.0251(8) 0.0200(7) 0.0134(7) -0.0018(6) 0.0066(6) -0.0042(6)
C24 0.0278(9) 0.0244(8) 0.0189(8) -0.0049(6) 0.0036(7) -0.0103(7)
C25 0.0200(8) 0.0266(8) 0.0211(8) 0.0005(6) 0.0043(6) -0.0088(7)
C26 0.0210(8) 0.0290(8) 0.0177(7) -0.0014(6) 0.0090(6) -0.0058(7)
C27 0.0186(7) 0.0201(7) 0.0133(7) -0.0013(5) 0.0039(6) -0.0018(6)
C28 0.0156(7) 0.0155(6) 0.0108(6) -0.0015(5) 0.0027(5) -0.0001(5)
C29 0.0167(7) 0.0214(7) 0.0154(7) -0.0037(6) 0.0043(6) -0.0006(6)
C30 0.0235(8) 0.0246(8) 0.0170(7) -0.0043(6) 0.0059(6) 0.0068(6)
C31 0.0355(10) 0.0187(7) 0.0224(8) -0.0089(6) 0.0095(7) 0.0009(7)
C32 0.0269(9) 0.0222(8) 0.0312(9) -0.0115(7) 0.0082(7) -0.0085(7)
C33 0.0174(7) 0.0223(7) 0.0254(8) -0.0078(6) 0.0058(6) -0.0017(6)

loop_
_atom_type_symbol
_atom_type_description
_atom_type_scat_dispersion_real
_atom_type_scat_dispersion_imag
_atom_type_scat_source
C C 0.0030 0.0020 'International Tables Vol C Tables 4.2.6.8 and 6.1.1.4'
H H 0.0000 0.0000 'International Tables Vol C Tables 4.2.6.8 and 6.1.1.4'
Cl Cl 0.1480 0.1590 'International Tables Vol C Tables 4.2.6.8 and 6.1.1.4'
O O 0.0110 0.0060 'International Tables Vol C Tables 4.2.6.8 and 6.1.1.4'
P P 0.1020 0.0940 'International Tables Vol C Tables 4.2.6.8 and 6.1.1.4'
Sn Sn -0.6540 1.4250 'International Tables Vol C Tables 4.2.6.8 and 6.1.1.4'

loop_
_exptl_crystal_face_index_h
_exptl_crystal_face_index_k
_exptl_crystal_face_index_l
_exptl_crystal_face_perp_dist
1 0 0 0.0730
-1 0 0 0.1040
0 0 1 0.2310
0 0 -1 0.2150
-1 2 0 0.2740
-1 -2 0 0.2910
1 5 0 0.3010

loop_
_geom_angle_atom_site_label_1
_geom_angle_atom_site_label_2
_geom_angle_atom_site_label_3
_geom_angle
_geom_angle_site_symmetry_1
C16 Sn1 C28 120.89(5) .
C16 Sn1 C22 116.39(6) .
C28 Sn1 C22 114.53(5) .
C16 Sn1 Cl1 99.27(4) .
C28 Sn1 Cl1 100.22(4) .
C22 Sn1 Cl1 99.31(4) .
O1 P1 O2 116.49(6) .
O1 P1 O3 116.28(6) .
O2 P1 O3 102.80(6) .
O1 P1 O4 115.57(6) .
O2 P1 O4 102.28(6) .
O3 P1 O4 101.17(6) .
C7 O2 P1 119.54(9) .
C1 O3 P1 120.18(9) .
C13 O4 P1 120.79(9) .
C2 C1 C6 123.01(14) .
C2 C1 O3 118.98(13) .
C6 C1 O3 117.97(13) .
C1 C2 C3 117.95(15) .
C1 C2 H2 121.0 .
C3 C2 H2 121.0 .
C4 C3 C2 120.35(16) .
C4 C3 H3 119.8 .
C2 C3 H3 119.8 .
C5 C4 C3 120.35(15) .
C5 C4 H4 119.8 .
C3 C4 H4 119.8 .
C4 C5 C6 120.25(15) .
C4 C5 H5 119.9 .
C6 C5 H5 119.9 .
C1 C6 C5 118.09(15) .
C1 C6 H6 121.0 .
C5 C6 H6 121.0 .
C8 C7 C12 122.86(15) .
C8 C7 O2 118.67(13) .
C12 C7 O2 118.46(14) .
C7 C8 C9 117.92(15) .
C7 C8 H8 121.0 .
C9 C8 H8 121.0 .
C10 C9 C8 120.31(16) .
C10 C9 H9 119.8 .
C8 C9 H9 119.8 .
C11 C10 C9 120.13(16) .
C11 C10 H10 119.9 .
C9 C10 H10 119.9 .
C10 C11 C12 120.39(16) .
C10 C11 H11 119.8 .
C12 C11 H11 119.8 .
C7 C12 C11 118.36(15) .
C7 C12 H12 120.8 .
C11 C12 H12 120.8 .
C15 C13 C14 122.68(13) 3_666
C15 C13 O4 119.28(13) 3_666
C14 C13 O4 117.98(13) .
C13 C14 C15 118.81(13) .
C13 C14 H14 120.6 .
C15 C14 H14 120.6 .
C13 C15 C14 118.51(13) 3_666
C13 C15 H15 120.7 3_666
C14 C15 H15 120.7 .
C21 C16 C17 118.98(13) .
C21 C16 Sn1 119.79(10) .
C17 C16 Sn1 121.18(10) .
C18 C17 C16 120.28(13) .
C18 C17 H17 119.9 .
C16 C17 H17 119.9 .
C17 C18 C19 120.24(14) .
C17 C18 H18 119.9 .
C19 C18 H18 119.9 .
C20 C19 C18 119.79(14) .
C20 C19 H19 120.1 .
C18 C19 H19 120.1 .
C19 C20 C21 120.12(14) .
C19 C20 H20 119.9 .
C21 C20 H20 119.9 .
C16 C21 C20 120.57(13) .
C16 C21 H21 119.7 .
C20 C21 H21 119.7 .
C27 C22 C23 118.65(13) .
C27 C22 Sn1 119.57(11) .
C23 C22 Sn1 121.78(10) .
C24 C23 C22 120.67(14) .
C24 C23 H23 119.7 .
C22 C23 H23 119.7 .
C25 C24 C23 120.12(15) .
C25 C24 H24 119.9 .
C23 C24 H24 119.9 .
C26 C25 C24 119.83(15) .
C26 C25 H25 120.1 .
C24 C25 H25 120.1 .
C25 C26 C27 120.07(14) .
C25 C26 H26 120.0 .
C27 C26 H26 120.0 .
C22 C27 C26 120.66(15) .
C22 C27 H27 119.7 .
C26 C27 H27 119.7 .
C33 C28 C29 118.74(14) .
C33 C28 Sn1 122.22(11) .
C29 C28 Sn1 118.97(11) .
C30 C29 C28 120.82(15) .
C30 C29 H29 119.6 .
C28 C29 H29 119.6 .
C31 C30 C29 119.84(15) .
C31 C30 H30 120.1 .
C29 C30 H30 120.1 .
C32 C31 C30 119.93(15) .
C32 C31 H31 120.0 .
C30 C31 H31 120.0 .
C31 C32 C33 120.04(16) .
C31 C32 H32 120.0 .
C33 C32 H32 120.0 .
C28 C33 C32 120.52(16) .
C28 C33 H33 119.7 .
C32 C33 H33 119.7 .

loop_
_geom_bond_atom_site_label_1
_geom_bond_atom_site_label_2
_geom_bond_distance
_geom_bond_site_symmetry_2
Sn1 C16 2.1220(13) .
Sn1 C28 2.1246(14) .
Sn1 C22 2.1266(14) .
Sn1 Cl1 2.4260(4) .
P1 O1 1.4552(11) .
P1 O2 1.5733(11) .
P1 O3 1.5746(11) .
P1 O4 1.5818(11) .
O2 C7 1.4299(18) .
O3 C1 1.4222(18) .
O4 C13 1.4095(17) .
C1 C2 1.381(2) .
C1 C6 1.382(2) .
C2 C3 1.397(2) .
C2 H2 0.9300 .
C3 C4 1.386(2) .
C3 H3 0.9300 .
C4 C5 1.386(2) .
C4 H4 0.9300 .
C5 C6 1.397(2) .
C5 H5 0.9300 .
C6 H6 0.9300 .
C7 C8 1.379(2) .
C7 C12 1.381(2) .
C8 C9 1.395(2) .
C8 H8 0.9300 .
C9 C10 1.395(3) .
C9 H9 0.9300 .
C10 C11 1.379(3) .
C10 H10 0.9300 .
C11 C12 1.391(2) .
C11 H11 0.9300 .
C12 H12 0.9300 .
C13 C15 1.383(2) 3_666
C13 C14 1.385(2) .
C14 C15 1.395(2) .
C14 H14 0.9300 .
C15 C13 1.383(2) 3_666
C15 H15 0.9300 .
C16 C21 1.393(2) .
C16 C17 1.401(2) .
C17 C18 1.392(2) .
C17 H17 0.9300 .
C18 C19 1.393(2) .
C18 H18 0.9300 .
C19 C20 1.385(2) .
C19 H19 0.9300 .
C20 C21 1.397(2) .
C20 H20 0.9300 .
C21 H21 0.9300 .
C22 C27 1.391(2) .
C22 C23 1.398(2) .
C23 C24 1.390(2) .
C23 H23 0.9300 .
C24 C25 1.387(2) .
C24 H24 0.9300 .
C25 C26 1.384(2) .
C25 H25 0.9300 .
C26 C27 1.396(2) .
C26 H26 0.9300 .
C27 H27 0.9300 .
C28 C33 1.391(2) .
C28 C29 1.398(2) .
C29 C30 1.393(2) .
C29 H29 0.9300 .
C30 C31 1.389(3) .
C30 H30 0.9300 .
C31 C32 1.387(3) .
C31 H31 0.9300 .
C32 C33 1.399(2) .
C32 H32 0.9300 .
C33 H33 0.9300 .

loop_
_geom_torsion_atom_site_label_1
_geom_torsion_atom_site_label_2
_geom_torsion_atom_site_label_3
_geom_torsion_atom_site_label_4
_geom_torsion
_geom_torsion_site_symmetry_1
_geom_torsion_site_symmetry_4
O1 P1 O2 C7 40.94(12) . .
O3 P1 O2 C7 -87.40(11) . .
O4 P1 O2 C7 167.96(10) . .
O1 P1 O3 C1 42.28(13) . .
O2 P1 O3 C1 170.76(11) . .
O4 P1 O3 C1 -83.74(11) . .
O1 P1 O4 C13 49.91(13) . .
O2 P1 O4 C13 -77.70(12) . .
O3 P1 O4 C13 176.40(11) . .
P1 O3 C1 C2 83.90(15) . .
P1 O3 C1 C6 -98.26(14) . .
C6 C1 C2 C3 0.2(2) . .
O3 C1 C2 C3 177.89(14) . .
C1 C2 C3 C4 0.2(2) . .
C2 C3 C4 C5 -0.3(3) . .
C3 C4 C5 C6 0.1(3) . .
C2 C1 C6 C5 -0.4(2) . .
O3 C1 C6 C5 -178.18(13) . .
C4 C5 C6 C1 0.3(2) . .
P1 O2 C7 C8 -93.57(14) . .
P1 O2 C7 C12 87.95(15) . .
C12 C7 C8 C9 -1.8(2) . .
O2 C7 C8 C9 179.82(13) . .
C7 C8 C9 C10 0.9(2) . .
C8 C9 C10 C11 0.5(2) . .
C9 C10 C11 C12 -1.1(2) . .
C8 C7 C12 C11 1.2(2) . .
O2 C7 C12 C11 179.59(13) . .
C10 C11 C12 C7 0.3(2) . .
P1 O4 C13 C15 -82.18(16) . 3_666
P1 O4 C13 C14 100.51(14) . .
C15 C13 C14 C15 0.1(2) 3_666 .
O4 C13 C14 C15 177.28(13) . .
C13 C14 C15 C13 -0.1(2) . 3_666
C28 Sn1 C16 C21 168.57(11) . .
C22 Sn1 C16 C21 -44.62(14) . .
Cl1 Sn1 C16 C21 60.68(12) . .
C28 Sn1 C16 C17 -13.99(15) . .
C22 Sn1 C16 C17 132.82(12) . .
Cl1 Sn1 C16 C17 -121.88(12) . .
C21 C16 C17 C18 1.1(2) . .
Sn1 C16 C17 C18 -176.32(12) . .
C16 C17 C18 C19 -0.2(2) . .
C17 C18 C19 C20 -0.7(3) . .
C18 C19 C20 C21 0.6(2) . .
C17 C16 C21 C20 -1.2(2) . .
Sn1 C16 C21 C20 176.31(12) . .
C19 C20 C21 C16 0.3(2) . .
C16 Sn1 C22 C27 168.58(11) . .
C28 Sn1 C22 C27 -42.50(14) . .
Cl1 Sn1 C22 C27 63.30(12) . .
C16 Sn1 C22 C23 -11.85(14) . .
C28 Sn1 C22 C23 137.06(12) . .
Cl1 Sn1 C22 C23 -117.13(12) . .
C27 C22 C23 C24 -0.1(2) . .
Sn1 C22 C23 C24 -179.68(13) . .
C22 C23 C24 C25 0.0(3) . .
C23 C24 C25 C26 0.2(3) . .
C24 C25 C26 C27 -0.2(3) . .
C23 C22 C27 C26 0.1(2) . .
Sn1 C22 C27 C26 179.68(12) . .
C25 C26 C27 C22 0.0(3) . .
C16 Sn1 C28 C33 -57.58(15) . .
C22 Sn1 C28 C33 155.03(12) . .
Cl1 Sn1 C28 C33 49.79(13) . .
C16 Sn1 C28 C29 119.35(12) . .
C22 Sn1 C28 C29 -28.03(13) . .
Cl1 Sn1 C28 C29 -133.28(11) . .
C33 C28 C29 C30 2.9(2) . .
Sn1 C28 C29 C30 -174.11(12) . .
C28 C29 C30 C31 -0.4(2) . .
C29 C30 C31 C32 -2.6(3) . .
C30 C31 C32 C33 2.9(3) . .
C29 C28 C33 C32 -2.6(2) . .
Sn1 C28 C33 C32 174.39(13) . .
C31 C32 C33 C28 -0.4(3) . .
